data_4516246
loop_
_publ_author_name
'Laffoon, Summer D.'
'Chan, Vincent S.'
'Fickes, Michael G.'
'Kotecki, Brian'
'Ickes, Andrew R.'
'Henle, Jeremy'
'Napolitano, Jos\'e G.'
'Franczyk, Thaddeus S.'
'Dunn, Travis B.'
'Barnes, David M.'
'Haight, Anthony R.'
'Henry, Rodger F.'
'Shekhar, Shashank'

_publ_section_title
;
 Pd-Catalyzed Cross-Coupling Reactions Promoted by Biaryl Phosphorinane
 Ligands
;
_journal_name_full 'ACS Catalysis'
_journal_page_first 11691
_journal_paper_doi 10.1021/acscatal.9b03012
_journal_year 2019
_chemical_formula_sum 'C36 H53 O3 P'
_chemical_formula_weight 564.75
_chemical_melting_point 470
_chemical_name_common L_5f
_space_group_crystal_system triclinic
_space_group_IT_number 2
_space_group_name_Hall '-P 1'
_space_group_name_H-M_alt 'P -1'
_atom_sites_solution_hydrogens geom
_audit_creation_method SHELXL-2016/6
_cell_angle_alpha 80.6490(10)
_cell_angle_beta 86.3570(10)
_cell_angle_gamma 63.9230(10)
_cell_formula_units_Z 2
_cell_length_a 8.5680(10)
_cell_length_b 9.1013(11)
_cell_length_c 23.827(3)
_cell_measurement_reflns_used 5592
_cell_measurement_temperature 296(2)
_cell_measurement_theta_max 26.833
_cell_measurement_theta_min 2.520
_cell_volume 1646.6(3)
_computing_structure_refinement 'SHELXL-2016/6 (Sheldrick, 2016)'
_computing_structure_solution 'SHELXT 2014/4 (Sheldrick, 2014)'
_diffrn_ambient_temperature 296(2)
_diffrn_measured_fraction_theta_full 0.998
_diffrn_measured_fraction_theta_max 0.992
_diffrn_measurement_device_type CCD
_diffrn_measurement_method 'Omega Scan'
_diffrn_radiation_type MoK\a
_diffrn_radiation_wavelength 0.71073
_diffrn_reflns_av_R_equivalents 0.0273
_diffrn_reflns_av_unetI/netI 0.0396
_diffrn_reflns_Laue_measured_fraction_full 0.998
_diffrn_reflns_Laue_measured_fraction_max 0.992
_diffrn_reflns_limit_h_max 11
_diffrn_reflns_limit_h_min -11
_diffrn_reflns_limit_k_max 11
_diffrn_reflns_limit_k_min -11
_diffrn_reflns_limit_l_max 30
_diffrn_reflns_limit_l_min -30
_diffrn_reflns_number 19167
_diffrn_reflns_point_group_measured_fraction_full 0.998
_diffrn_reflns_point_group_measured_fraction_max 0.992
_diffrn_reflns_theta_full 25.242
_diffrn_reflns_theta_max 27.297
_diffrn_reflns_theta_min 0.866
_diffrn_source 'Sealed Tube'
_exptl_absorpt_coefficient_mu 0.116
_exptl_absorpt_correction_type multi-scan
_exptl_crystal_colour Colourless
_exptl_crystal_density_diffrn 1.139
_exptl_crystal_description Plate
_exptl_crystal_F_000 616
_exptl_crystal_size_max 0.400
_exptl_crystal_size_mid 0.300
_exptl_crystal_size_min 0.020
_exptl_transmission_factor_max 1
_exptl_transmission_factor_min 0.933
_refine_diff_density_max 0.417
_refine_diff_density_min -0.322
_refine_diff_density_rms 0.055
_refine_ls_extinction_method none
_refine_ls_goodness_of_fit_ref 0.878
_refine_ls_hydrogen_treatment constr
_refine_ls_matrix_type full
_refine_ls_number_parameters 400
_refine_ls_number_reflns 7329
_refine_ls_number_restraints 7
_refine_ls_restrained_S_all 0.878
_refine_ls_R_factor_all 0.0829
_refine_ls_R_factor_gt 0.0495
_refine_ls_shift/su_max 0.001
_refine_ls_shift/su_mean 0.000
_refine_ls_structure_factor_coef Fsqd
_refine_ls_weighting_details 'w=1/[\s^2^(Fo^2^)+(0.1000P)^2^+0.6256P] where P=(Fo^2^+2Fc^2^)/3'
_refine_ls_weighting_scheme calc
_refine_ls_wR_factor_gt 0.1316
_refine_ls_wR_factor_ref 0.1574
_reflns_Friedel_coverage 0.000
_reflns_number_gt 5112
_reflns_number_total 7329
_reflns_threshold_expression 'I > 2\s(I)'
_cod_data_source_file cs9b03012_si_001.cif
_cod_data_source_block L_5f
_cod_original_cell_volume 1646.7(3)
_cod_database_code 4516246
_shelx_shelxl_version_number 2016/6
_shelx_space_group_comment
;
The symmetry employed for this shelxl refinement is uniquely defined
by the following loop, which should always be used as a source of
symmetry information in preference to the above space-group names.
They are only intended as comments.
;
_shelx_estimated_absorpt_t_min 0.955
_shelx_estimated_absorpt_t_max 0.998

loop_
_space_group_symop_operation_xyz
'x, y, z'
'-x, -y, -z'

loop_
_atom_site_label
_atom_site_type_symbol
_atom_site_fract_x
_atom_site_fract_y
_atom_site_fract_z
_atom_site_U_iso_or_equiv
_atom_site_adp_type
_atom_site_occupancy
_atom_site_site_symmetry_order
_atom_site_calc_flag
_atom_site_refinement_flags_posn
_atom_site_refinement_flags_adp
_atom_site_refinement_flags_occupancy
_atom_site_disorder_assembly
_atom_site_disorder_group
C15A C 0.1714(9) 0.7480(10) 0.9561(3) 0.0554(17) Uani 0.636(12) 1 d D . P A 1
H15A H 0.184698 0.850915 0.947497 0.066 Uiso 0.636(12) 1 calc R U P A 1
C16A C -0.0177(13) 0.7817(17) 0.9521(6) 0.104(4) Uani 0.636(12) 1 d D . P A 1
H16A H -0.028322 0.680321 0.963251 0.156 Uiso 0.636(12) 1 calc R U P A 1
H16B H -0.058419 0.826433 0.913662 0.156 Uiso 0.636(12) 1 calc R U P A 1
H16C H -0.085881 0.859662 0.976899 0.156 Uiso 0.636(12) 1 calc R U P A 1
C17A C 0.2314(10) 0.6628(12) 1.0175(3) 0.088(3) Uani 0.636(12) 1 d D . P A 1
H17A H 0.162841 0.735576 1.043802 0.132 Uiso 0.636(12) 1 calc R U P A 1
H17B H 0.351639 0.637210 1.022060 0.132 Uiso 0.636(12) 1 calc R U P A 1
H17C H 0.217161 0.562523 1.024961 0.132 Uiso 0.636(12) 1 calc R U P A 1
C15B C 0.1599(15) 0.6922(13) 0.9684(5) 0.050(3) Uani 0.364(12) 1 d D . P A 2
H15B H 0.124784 0.609869 0.989540 0.060 Uiso 0.364(12) 1 calc R U P A 2
C16B C 0.2619(18) 0.7396(19) 1.0049(6) 0.082(4) Uani 0.364(12) 1 d D . P A 2
H16D H 0.359669 0.641941 1.021522 0.122 Uiso 0.364(12) 1 calc R U P A 2
H16E H 0.188979 0.794301 1.034563 0.122 Uiso 0.364(12) 1 calc R U P A 2
H16F H 0.302132 0.812826 0.982003 0.122 Uiso 0.364(12) 1 calc R U P A 2
C17B C 0.007(2) 0.8462(19) 0.9434(10) 0.084(6) Uani 0.364(12) 1 d D . P A 2
H17D H 0.047067 0.918609 0.919945 0.126 Uiso 0.364(12) 1 calc R U P A 2
H17E H -0.063188 0.901138 0.973476 0.126 Uiso 0.364(12) 1 calc R U P A 2
H17F H -0.061304 0.817282 0.920775 0.126 Uiso 0.364(12) 1 calc R U P A 2
P1 P 0.34459(6) 0.50312(6) 0.71004(2) 0.03113(14) Uani 1 1 d . . . . .
O1 O 0.62609(18) 0.21946(17) 0.65050(6) 0.0439(4) Uani 1 1 d . . . . .
O2 O 0.05498(17) 0.65392(18) 0.57549(6) 0.0440(4) Uani 1 1 d . . . . .
O3 O 0.2391(2) 0.45457(19) 0.52614(6) 0.0476(4) Uani 1 1 d . . . . .
C1 C 0.5572(2) 0.3322(2) 0.73619(7) 0.0293(4) Uani 1 1 d . . . . .
C2 C 0.6773(2) 0.2116(2) 0.70483(8) 0.0332(4) Uani 1 1 d . . . . .
C3 C 0.7383(3) 0.0983(3) 0.61765(9) 0.0474(5) Uani 1 1 d . . . . .
H3A H 0.847847 0.103810 0.613337 0.071 Uiso 1 1 calc R U . . .
H3B H 0.686896 0.118558 0.580862 0.071 Uiso 1 1 calc R U . . .
H3C H 0.756155 -0.009506 0.636494 0.071 Uiso 1 1 calc R U . . .
C4 C 0.8367(3) 0.0932(3) 0.72716(9) 0.0441(5) Uani 1 1 d . . . . .
H4 H 0.912973 0.015923 0.705290 0.053 Uiso 1 1 calc R U . . .
C5 C 0.8814(3) 0.0907(3) 0.78209(10) 0.0519(6) Uani 1 1 d . . . . .
H5 H 0.988798 0.012624 0.797196 0.062 Uiso 1 1 calc R U . . .
C6 C 0.7667(3) 0.2040(3) 0.81444(9) 0.0475(5) Uani 1 1 d . . . . .
H6 H 0.797740 0.201220 0.851435 0.057 Uiso 1 1 calc R U . . .
C7 C 0.6043(2) 0.3235(2) 0.79284(8) 0.0335(4) Uani 1 1 d . . . . .
C8 C 0.4864(2) 0.4324(2) 0.83425(8) 0.0369(4) Uani 1 1 d . . . . .
C9 C 0.4927(3) 0.5818(3) 0.84012(9) 0.0437(5) Uani 1 1 d . . . . .
C10 C 0.6180(3) 0.6388(3) 0.80672(10) 0.0519(6) Uani 1 1 d . . . . .
H10 H 0.669237 0.568870 0.776998 0.062 Uiso 1 1 calc R U . . .
C11 C 0.5287(5) 0.8188(3) 0.77775(13) 0.0766(9) Uani 1 1 d . . . . .
H11A H 0.427396 0.835863 0.757458 0.115 Uiso 1 1 calc R U . . .
H11B H 0.607602 0.842398 0.751615 0.115 Uiso 1 1 calc R U . . .
H11C H 0.495098 0.891071 0.806008 0.115 Uiso 1 1 calc R U . . .
C12 C 0.7649(4) 0.6158(4) 0.84535(13) 0.0787(9) Uani 1 1 d . . . . .
H12A H 0.717339 0.679689 0.875793 0.118 Uiso 1 1 calc R U . . .
H12B H 0.843183 0.652352 0.823735 0.118 Uiso 1 1 calc R U . . .
H12C H 0.826724 0.500977 0.860802 0.118 Uiso 1 1 calc R U . . .
C13 C 0.3876(3) 0.6741(3) 0.88062(10) 0.0546(6) Uani 1 1 d . . . . .
H13 H 0.390420 0.773260 0.884074 0.066 Uiso 1 1 calc R U . . .
C14 C 0.2802(3) 0.6256(3) 0.91568(10) 0.0593(7) Uani 1 1 d . . . . .
C18 C 0.2796(3) 0.4755(3) 0.91065(10) 0.0552(6) Uani 1 1 d . . . . .
H18 H 0.208492 0.440090 0.934397 0.066 Uiso 1 1 calc R U . . .
C19 C 0.3824(3) 0.3766(3) 0.87103(8) 0.0421(5) Uani 1 1 d . . . . .
C20 C 0.3868(3) 0.2065(3) 0.87222(9) 0.0482(5) Uani 1 1 d . . . . .
H20 H 0.437046 0.167235 0.836355 0.058 Uiso 1 1 calc R U . . .
C21 C 0.2067(4) 0.2079(4) 0.87789(13) 0.0703(8) Uani 1 1 d . . . . .
H21A H 0.164602 0.224123 0.915768 0.105 Uiso 1 1 calc R U . . .
H21B H 0.214997 0.104231 0.870364 0.105 Uiso 1 1 calc R U . . .
H21C H 0.127759 0.296219 0.851072 0.105 Uiso 1 1 calc R U . . .
C22 C 0.5046(4) 0.0843(4) 0.92064(12) 0.0788(9) Uani 1 1 d . . . . .
H22A H 0.620416 0.074615 0.914872 0.118 Uiso 1 1 calc R U . . .
H22B H 0.505763 -0.021976 0.921315 0.118 Uiso 1 1 calc R U . . .
H22C H 0.461601 0.123277 0.956169 0.118 Uiso 1 1 calc R U . . .
C23 C 0.3821(2) 0.6220(2) 0.64118(8) 0.0298(4) Uani 1 1 d . . . . .
C24 C 0.5621(2) 0.6218(2) 0.64366(8) 0.0368(4) Uani 1 1 d . . . . .
H24A H 0.576861 0.646401 0.680538 0.044 Uiso 1 1 calc R U . . .
H24B H 0.651683 0.512012 0.640014 0.044 Uiso 1 1 calc R U . . .
C25 C 0.5869(3) 0.7473(3) 0.59714(10) 0.0482(5) Uani 1 1 d . . . . .
H25A H 0.699386 0.745207 0.602150 0.058 Uiso 1 1 calc R U . . .
H25B H 0.585214 0.716194 0.560215 0.058 Uiso 1 1 calc R U . . .
C26 C 0.4449(3) 0.9222(3) 0.59885(12) 0.0569(6) Uani 1 1 d . . . . .
H26A H 0.456028 0.958827 0.633787 0.068 Uiso 1 1 calc R U . . .
H26B H 0.459453 0.996786 0.567192 0.068 Uiso 1 1 calc R U . . .
C27 C 0.2647(3) 0.9294(3) 0.59562(10) 0.0503(6) Uani 1 1 d . . . . .
H27A H 0.247973 0.906946 0.558608 0.060 Uiso 1 1 calc R U . . .
H27B H 0.177499 1.039706 0.599940 0.060 Uiso 1 1 calc R U . . .
C28 C 0.2416(3) 0.8032(2) 0.64209(9) 0.0384(4) Uani 1 1 d . . . . .
H28A H 0.127818 0.807542 0.637656 0.046 Uiso 1 1 calc R U . . .
H28B H 0.245272 0.834098 0.678898 0.046 Uiso 1 1 calc R U . . .
C29 C 0.3700(2) 0.5593(2) 0.58586(7) 0.0318(4) Uani 1 1 d . . . . .
H29A H 0.363124 0.643708 0.554185 0.038 Uiso 1 1 calc R U . . .
H29B H 0.477916 0.462163 0.582048 0.038 Uiso 1 1 calc R U . . .
C30 C 0.2211(2) 0.5147(2) 0.57955(8) 0.0334(4) Uani 1 1 d . . . . .
C31 C 0.0221(3) 0.7248(3) 0.51725(10) 0.0543(6) Uani 1 1 d . . . . .
H31A H 0.039482 0.824537 0.509792 0.065 Uiso 1 1 calc R U . . .
H31B H -0.096093 0.752155 0.506735 0.065 Uiso 1 1 calc R U . . .
C32 C 0.1510(3) 0.5938(3) 0.48443(9) 0.0553(6) Uani 1 1 d . . . . .
H32A H 0.091458 0.567038 0.457244 0.066 Uiso 1 1 calc R U . . .
H32B H 0.231791 0.631250 0.464177 0.066 Uiso 1 1 calc R U . . .
C33 C 0.2218(3) 0.3782(3) 0.62498(8) 0.0401(5) Uani 1 1 d . . . . .
H33A H 0.328600 0.279833 0.621367 0.048 Uiso 1 1 calc R U . . .
H33B H 0.126582 0.354256 0.616852 0.048 Uiso 1 1 calc R U . . .
C34 C 0.2068(3) 0.4064(3) 0.68721(8) 0.0406(5) Uani 1 1 d . . . . .
C35 C 0.2550(4) 0.2363(4) 0.72339(11) 0.0655(8) Uani 1 1 d . . . . .
H35A H 0.178678 0.191884 0.713976 0.098 Uiso 1 1 calc R U . . .
H35B H 0.243682 0.247867 0.762963 0.098 Uiso 1 1 calc R U . . .
H35C H 0.372853 0.162724 0.715828 0.098 Uiso 1 1 calc R U . . .
C36 C 0.0179(3) 0.5235(4) 0.70046(11) 0.0668(8) Uani 1 1 d . . . . .
H36A H -0.012536 0.631155 0.678854 0.100 Uiso 1 1 calc R U . . .
H36B H 0.007888 0.531644 0.740313 0.100 Uiso 1 1 calc R U . . .
H36C H -0.059036 0.480526 0.690449 0.100 Uiso 1 1 calc R U . . .

loop_
_atom_site_aniso_label
_atom_site_aniso_U_11
_atom_site_aniso_U_22
_atom_site_aniso_U_33
_atom_site_aniso_U_23
_atom_site_aniso_U_13
_atom_site_aniso_U_12
C15A 0.072(3) 0.039(4) 0.047(3) -0.016(2) 0.023(2) -0.018(3)
C16A 0.058(4) 0.128(10) 0.093(8) -0.061(7) 0.007(4) 0.004(5)
C17A 0.076(4) 0.113(6) 0.044(3) -0.034(4) 0.000(3) -0.006(4)
C15B 0.064(5) 0.034(5) 0.046(6) -0.015(4) 0.012(4) -0.014(4)
C16B 0.094(7) 0.106(10) 0.055(7) -0.047(6) 0.014(5) -0.043(7)
C17B 0.062(8) 0.073(9) 0.064(7) -0.024(7) -0.004(6) 0.024(6)
P1 0.0255(2) 0.0332(3) 0.0261(2) -0.00514(18) -0.00170(17) -0.00452(19)
O1 0.0402(8) 0.0446(8) 0.0338(7) -0.0179(6) -0.0049(6) -0.0021(6)
O2 0.0320(7) 0.0521(9) 0.0366(8) 0.0018(6) -0.0095(6) -0.0095(6)
O3 0.0560(9) 0.0571(9) 0.0322(8) -0.0105(7) -0.0083(6) -0.0245(8)
C1 0.0274(9) 0.0279(9) 0.0282(9) -0.0045(7) -0.0020(7) -0.0077(7)
C2 0.0322(9) 0.0313(9) 0.0316(10) -0.0071(8) -0.0021(7) -0.0086(8)
C3 0.0462(12) 0.0514(13) 0.0413(12) -0.0229(10) 0.0051(9) -0.0134(10)
C4 0.0339(10) 0.0394(11) 0.0431(12) -0.0127(9) -0.0009(9) 0.0008(9)
C5 0.0342(11) 0.0509(13) 0.0469(13) -0.0090(10) -0.0113(9) 0.0050(10)
C6 0.0409(11) 0.0506(13) 0.0326(11) -0.0082(9) -0.0125(9) -0.0008(10)
C7 0.0327(9) 0.0321(10) 0.0301(10) -0.0060(8) -0.0032(7) -0.0082(8)
C8 0.0350(10) 0.0367(10) 0.0263(9) -0.0067(8) -0.0064(7) -0.0027(8)
C9 0.0474(12) 0.0370(11) 0.0344(11) -0.0102(9) -0.0084(9) -0.0046(9)
C10 0.0662(15) 0.0473(13) 0.0429(12) -0.0165(10) -0.0002(11) -0.0221(12)
C11 0.115(3) 0.0508(15) 0.0642(18) -0.0099(13) -0.0034(16) -0.0348(17)
C12 0.0674(18) 0.099(2) 0.073(2) -0.0264(17) -0.0006(15) -0.0344(18)
C13 0.0572(14) 0.0458(13) 0.0495(14) -0.0220(11) -0.0019(11) -0.0069(11)
C14 0.0523(14) 0.0620(16) 0.0459(13) -0.0287(12) -0.0001(11) -0.0021(12)
C18 0.0470(13) 0.0679(16) 0.0391(12) -0.0153(11) 0.0054(10) -0.0126(12)
C19 0.0393(11) 0.0451(12) 0.0306(10) -0.0080(9) -0.0055(8) -0.0065(9)
C20 0.0500(13) 0.0507(13) 0.0373(11) -0.0060(10) 0.0008(9) -0.0162(11)
C21 0.0651(17) 0.0807(19) 0.0698(18) -0.0165(15) 0.0164(14) -0.0363(15)
C22 0.101(2) 0.0573(16) 0.0601(17) 0.0094(13) -0.0197(16) -0.0212(16)
C23 0.0280(9) 0.0287(9) 0.0297(9) -0.0040(7) -0.0034(7) -0.0092(7)
C24 0.0333(10) 0.0390(10) 0.0386(11) -0.0089(8) -0.0024(8) -0.0149(8)
C25 0.0455(12) 0.0559(14) 0.0523(13) -0.0080(11) 0.0012(10) -0.0307(11)
C26 0.0679(16) 0.0471(13) 0.0639(16) -0.0019(11) -0.0043(12) -0.0342(12)
C27 0.0546(13) 0.0322(11) 0.0587(14) -0.0009(10) -0.0093(11) -0.0148(10)
C28 0.0361(10) 0.0311(10) 0.0421(11) -0.0073(8) -0.0047(8) -0.0079(8)
C29 0.0320(9) 0.0337(10) 0.0270(9) -0.0042(7) -0.0013(7) -0.0118(8)
C30 0.0322(9) 0.0387(10) 0.0280(9) -0.0046(8) -0.0041(7) -0.0138(8)
C31 0.0554(14) 0.0584(14) 0.0432(13) 0.0147(11) -0.0192(11) -0.0243(12)
C32 0.0605(15) 0.0779(17) 0.0309(11) 0.0034(11) -0.0103(10) -0.0357(13)
C33 0.0396(11) 0.0449(11) 0.0398(11) -0.0002(9) -0.0109(9) -0.0226(9)
C34 0.0339(10) 0.0549(13) 0.0331(10) 0.0048(9) -0.0057(8) -0.0226(9)
C35 0.0766(18) 0.0812(19) 0.0532(15) 0.0229(13) -0.0213(13) -0.0558(16)
C36 0.0339(12) 0.115(2) 0.0473(14) -0.0082(14) 0.0023(10) -0.0297(14)

loop_
_atom_type_symbol
_atom_type_description
_atom_type_scat_dispersion_real
_atom_type_scat_dispersion_imag
_atom_type_scat_source
C C 0.0033 0.0016 'International Tables Vol C Tables 4.2.6.8 and 6.1.1.4'
H H 0.0000 0.0000 'International Tables Vol C Tables 4.2.6.8 and 6.1.1.4'
O O 0.0106 0.0060 'International Tables Vol C Tables 4.2.6.8 and 6.1.1.4'
P P 0.1023 0.0942 'International Tables Vol C Tables 4.2.6.8 and 6.1.1.4'

loop_
_geom_angle_atom_site_label_1
_geom_angle_atom_site_label_2
_geom_angle_atom_site_label_3
_geom_angle
C16A C15A C14 109.5(8)
C16A C15A C17A 106.3(8)
C14 C15A C17A 107.8(6)
C16A C15A H15A 111.0
C14 C15A H15A 111.0
C17A C15A H15A 111.0
C15A C16A H16A 109.5
C15A C16A H16B 109.5
H16A C16A H16B 109.5
C15A C16A H16C 109.5
H16A C16A H16C 109.5
H16B C16A H16C 109.5
C15A C17A H17A 109.5
C15A C17A H17B 109.5
H17A C17A H17B 109.5
C15A C17A H17C 109.5
H17A C17A H17C 109.5
H17B C17A H17C 109.5
C17B C15B C16B 108.6(11)
C17B C15B C14 105.2(14)
C16B C15B C14 106.4(10)
C17B C15B H15B 112.1
C16B C15B H15B 112.1
C14 C15B H15B 112.1
C15B C16B H16D 109.5
C15B C16B H16E 109.5
H16D C16B H16E 109.5
C15B C16B H16F 109.5
H16D C16B H16F 109.5
H16E C16B H16F 109.5
C15B C17B H17D 109.5
C15B C17B H17E 109.5
H17D C17B H17E 109.5
C15B C17B H17F 109.5
H17D C17B H17F 109.5
H17E C17B H17F 109.5
C1 P1 C34 107.75(9)
C1 P1 C23 108.51(8)
C34 P1 C23 103.98(8)
C2 O1 C3 118.25(15)
C31 O2 C30 107.91(16)
C32 O3 C30 107.12(16)
C2 C1 C7 116.76(16)
C2 C1 P1 126.52(13)
C7 C1 P1 116.72(13)
O1 C2 C4 121.97(16)
O1 C2 C1 115.62(15)
C4 C2 C1 122.42(17)
O1 C3 H3A 109.5
O1 C3 H3B 109.5
H3A C3 H3B 109.5
O1 C3 H3C 109.5
H3A C3 H3C 109.5
H3B C3 H3C 109.5
C5 C4 C2 119.56(18)
C5 C4 H4 120.2
C2 C4 H4 120.2
C6 C5 C4 119.84(19)
C6 C5 H5 120.1
C4 C5 H5 120.1
C5 C6 C7 121.44(19)
C5 C6 H6 119.3
C7 C6 H6 119.3
C6 C7 C1 119.94(17)
C6 C7 C8 115.85(16)
C1 C7 C8 124.17(16)
C19 C8 C9 119.67(18)
C19 C8 C7 119.52(18)
C9 C8 C7 120.52(18)
C13 C9 C8 118.5(2)
C13 C9 C10 119.0(2)
C8 C9 C10 122.37(18)
C9 C10 C12 110.3(2)
C9 C10 C11 112.8(2)
C12 C10 C11 109.9(2)
C9 C10 H10 107.9
C12 C10 H10 107.9
C11 C10 H10 107.9
C10 C11 H11A 109.5
C10 C11 H11B 109.5
H11A C11 H11B 109.5
C10 C11 H11C 109.5
H11A C11 H11C 109.5
H11B C11 H11C 109.5
C10 C12 H12A 109.5
C10 C12 H12B 109.5
H12A C12 H12B 109.5
C10 C12 H12C 109.5
H12A C12 H12C 109.5
H12B C12 H12C 109.5
C14 C13 C9 123.0(2)
C14 C13 H13 118.5
C9 C13 H13 118.5
C13 C14 C18 117.8(2)
C13 C14 C15A 114.6(4)
C18 C14 C15A 127.6(4)
C13 C14 C15B 135.1(5)
C18 C14 C15B 106.7(5)
C14 C18 C19 122.0(2)
C14 C18 H18 119.0
C19 C18 H18 119.0
C18 C19 C8 118.9(2)
C18 C19 C20 118.5(2)
C8 C19 C20 122.49(18)
C22 C20 C19 110.0(2)
C22 C20 C21 109.5(2)
C19 C20 C21 113.6(2)
C22 C20 H20 107.9
C19 C20 H20 107.9
C21 C20 H20 107.9
C20 C21 H21A 109.5
C20 C21 H21B 109.5
H21A C21 H21B 109.5
C20 C21 H21C 109.5
H21A C21 H21C 109.5
H21B C21 H21C 109.5
C20 C22 H22A 109.5
C20 C22 H22B 109.5
H22A C22 H22B 109.5
C20 C22 H22C 109.5
H22A C22 H22C 109.5
H22B C22 H22C 109.5
C29 C23 C24 108.51(15)
C29 C23 C28 111.22(15)
C24 C23 C28 107.51(15)
C29 C23 P1 115.91(12)
C24 C23 P1 109.48(12)
C28 C23 P1 103.87(12)
C25 C24 C23 113.31(16)
C25 C24 H24A 108.9
C23 C24 H24A 108.9
C25 C24 H24B 108.9
C23 C24 H24B 108.9
H24A C24 H24B 107.7
C26 C25 C24 111.57(18)
C26 C25 H25A 109.3
C24 C25 H25A 109.3
C26 C25 H25B 109.3
C24 C25 H25B 109.3
H25A C25 H25B 108.0
C27 C26 C25 111.36(18)
C27 C26 H26A 109.4
C25 C26 H26A 109.4
C27 C26 H26B 109.4
C25 C26 H26B 109.4
H26A C26 H26B 108.0
C26 C27 C28 111.07(18)
C26 C27 H27A 109.4
C28 C27 H27A 109.4
C26 C27 H27B 109.4
C28 C27 H27B 109.4
H27A C27 H27B 108.0
C27 C28 C23 113.71(17)
C27 C28 H28A 108.8
C23 C28 H28A 108.8
C27 C28 H28B 108.8
C23 C28 H28B 108.8
H28A C28 H28B 107.7
C30 C29 C23 118.15(15)
C30 C29 H29A 107.8
C23 C29 H29A 107.8
C30 C29 H29B 107.8
C23 C29 H29B 107.8
H29A C29 H29B 107.1
O2 C30 O3 104.12(14)
O2 C30 C33 110.79(16)
O3 C30 C33 106.37(16)
O2 C30 C29 113.27(16)
O3 C30 C29 108.52(15)
C33 C30 C29 113.11(15)
O2 C31 C32 105.36(17)
O2 C31 H31A 110.7
C32 C31 H31A 110.7
O2 C31 H31B 110.7
C32 C31 H31B 110.7
H31A C31 H31B 108.8
O3 C32 C31 105.07(17)
O3 C32 H32A 110.7
C31 C32 H32A 110.7
O3 C32 H32B 110.7
C31 C32 H32B 110.7
H32A C32 H32B 108.8
C30 C33 C34 118.26(17)
C30 C33 H33A 107.7
C34 C33 H33A 107.7
C30 C33 H33B 107.7
C34 C33 H33B 107.7
H33A C33 H33B 107.1
C33 C34 C35 106.20(19)
C33 C34 C36 110.32(17)
C35 C34 C36 108.8(2)
C33 C34 P1 116.59(13)
C35 C34 P1 109.70(14)
C36 C34 P1 105.12(17)
C34 C35 H35A 109.5
C34 C35 H35B 109.5
H35A C35 H35B 109.5
C34 C35 H35C 109.5
H35A C35 H35C 109.5
H35B C35 H35C 109.5
C34 C36 H36A 109.5
C34 C36 H36B 109.5
H36A C36 H36B 109.5
C34 C36 H36C 109.5
H36A C36 H36C 109.5
H36B C36 H36C 109.5

loop_
_geom_bond_atom_site_label_1
_geom_bond_atom_site_label_2
_geom_bond_distance
C15A C16A 1.517(10)
C15A C14 1.536(7)
C15A C17A 1.544(8)
C15A H15A 0.9800
C16A H16A 0.9600
C16A H16B 0.9600
C16A H16C 0.9600
C17A H17A 0.9600
C17A H17B 0.9600
C17A H17C 0.9600
C15B C17B 1.501(12)
C15B C16B 1.502(12)
C15B C14 1.595(13)
C15B H15B 0.9800
C16B H16D 0.9600
C16B H16E 0.9600
C16B H16F 0.9600
C17B H17D 0.9600
C17B H17E 0.9600
C17B H17F 0.9600
P1 C1 1.8616(18)
P1 C34 1.902(2)
P1 C23 1.9046(19)
O1 C2 1.374(2)
O1 C3 1.416(2)
O2 C31 1.421(2)
O2 C30 1.426(2)
O3 C32 1.417(3)
O3 C30 1.439(2)
C1 C2 1.413(2)
C1 C7 1.413(3)
C2 C4 1.386(3)
C3 H3A 0.9600
C3 H3B 0.9600
C3 H3C 0.9600
C4 C5 1.381(3)
C4 H4 0.9300
C5 C6 1.376(3)
C5 H5 0.9300
C6 C7 1.401(3)
C6 H6 0.9300
C7 C8 1.512(3)
C8 C19 1.405(3)
C8 C9 1.414(3)
C9 C13 1.391(3)
C9 C10 1.517(3)
C10 C12 1.526(4)
C10 C11 1.531(4)
C10 H10 0.9800
C11 H11A 0.9600
C11 H11B 0.9600
C11 H11C 0.9600
C12 H12A 0.9600
C12 H12B 0.9600
C12 H12C 0.9600
C13 C14 1.371(4)
C13 H13 0.9300
C14 C18 1.393(4)
C18 C19 1.397(3)
C18 H18 0.9300
C19 C20 1.528(3)
C20 C22 1.527(3)
C20 C21 1.536(3)
C20 H20 0.9800
C21 H21A 0.9600
C21 H21B 0.9600
C21 H21C 0.9600
C22 H22A 0.9600
C22 H22B 0.9600
C22 H22C 0.9600
C23 C29 1.545(2)
C23 C24 1.546(3)
C23 C28 1.560(2)
C24 C25 1.533(3)
C24 H24A 0.9700
C24 H24B 0.9700
C25 C26 1.526(3)
C25 H25A 0.9700
C25 H25B 0.9700
C26 C27 1.523(3)
C26 H26A 0.9700
C26 H26B 0.9700
C27 C28 1.531(3)
C27 H27A 0.9700
C27 H27B 0.9700
C28 H28A 0.9700
C28 H28B 0.9700
C29 C30 1.522(3)
C29 H29A 0.9700
C29 H29B 0.9700
C30 C33 1.507(3)
C31 C32 1.512(4)
C31 H31A 0.9700
C31 H31B 0.9700
C32 H32A 0.9700
C32 H32B 0.9700
C33 C34 1.533(3)
C33 H33A 0.9700
C33 H33B 0.9700
C34 C35 1.536(3)
C34 C36 1.544(3)
C35 H35A 0.9600
C35 H35B 0.9600
C35 H35C 0.9600
C36 H36A 0.9600
C36 H36B 0.9600
C36 H36C 0.9600

loop_
_geom_hbond_atom_site_label_D
_geom_hbond_atom_site_label_H
_geom_hbond_atom_site_label_A
_geom_hbond_distance_DH
_geom_hbond_distance_HA
_geom_hbond_distance_DA
_geom_hbond_angle_DHA
C28 H28A O2 0.97 2.47 3.139(3) 126.0
C29 H29B O1 0.97 2.40 3.109(2) 129.2
C33 H33A O1 0.97 2.48 3.168(2) 127.8
C36 H36A O2 0.96 2.49 3.072(3) 119.0

loop_
_geom_torsion_atom_site_label_1
_geom_torsion_atom_site_label_2
_geom_torsion_atom_site_label_3
_geom_torsion_atom_site_label_4
_geom_torsion
C34 P1 C1 C2 59.58(18)
C23 P1 C1 C2 -52.42(18)
C34 P1 C1 C7 -121.33(15)
C23 P1 C1 C7 126.67(15)
C3 O1 C2 C4 2.3(3)
C3 O1 C2 C1 -177.82(17)
C7 C1 C2 O1 177.98(17)
P1 C1 C2 O1 -2.9(3)
C7 C1 C2 C4 -2.2(3)
P1 C1 C2 C4 176.91(16)
O1 C2 C4 C5 -179.8(2)
C1 C2 C4 C5 0.3(3)
C2 C4 C5 C6 0.9(4)
C4 C5 C6 C7 -0.2(4)
C5 C6 C7 C1 -1.7(3)
C5 C6 C7 C8 175.9(2)
C2 C1 C7 C6 2.8(3)
P1 C1 C7 C6 -176.37(16)
C2 C1 C7 C8 -174.58(18)
P1 C1 C7 C8 6.2(3)
C6 C7 C8 C19 -84.3(2)
C1 C7 C8 C19 93.2(2)
C6 C7 C8 C9 89.4(2)
C1 C7 C8 C9 -93.1(2)
C19 C8 C9 C13 -3.3(3)
C7 C8 C9 C13 -177.05(18)
C19 C8 C9 C10 172.54(19)
C7 C8 C9 C10 -1.2(3)
C13 C9 C10 C12 69.8(3)
C8 C9 C10 C12 -106.0(2)
C13 C9 C10 C11 -53.5(3)
C8 C9 C10 C11 130.7(2)
C8 C9 C13 C14 1.0(3)
C10 C9 C13 C14 -175.0(2)
C9 C13 C14 C18 1.0(4)
C9 C13 C14 C15A -178.3(3)
C9 C13 C14 C15B 173.6(6)
C16A C15A C14 C13 130.0(7)
C17A C15A C14 C13 -114.8(7)
C16A C15A C14 C18 -49.2(9)
C17A C15A C14 C18 66.0(8)
C17B C15B C14 C13 73.1(11)
C16B C15B C14 C13 -42.1(13)
C17B C15B C14 C18 -113.8(10)
C16B C15B C14 C18 131.1(10)
C13 C14 C18 C19 -0.7(4)
C15A C14 C18 C19 178.5(4)
C15B C14 C18 C19 -175.3(5)
C14 C18 C19 C8 -1.6(3)
C14 C18 C19 C20 174.3(2)
C9 C8 C19 C18 3.6(3)
C7 C8 C19 C18 177.39(18)
C9 C8 C19 C20 -172.06(18)
C7 C8 C19 C20 1.7(3)
C18 C19 C20 C22 -77.9(3)
C8 C19 C20 C22 97.8(3)
C18 C19 C20 C21 45.3(3)
C8 C19 C20 C21 -139.1(2)
C29 C23 C24 C25 66.4(2)
C28 C23 C24 C25 -54.0(2)
P1 C23 C24 C25 -166.25(14)
C23 C24 C25 C26 56.1(2)
C24 C25 C26 C27 -54.7(3)
C25 C26 C27 C28 54.4(3)
C26 C27 C28 C23 -55.9(2)
C29 C23 C28 C27 -64.4(2)
C24 C23 C28 C27 54.3(2)
P1 C23 C28 C27 170.24(15)
C24 C23 C29 C30 167.64(16)
C28 C23 C29 C30 -74.3(2)
P1 C23 C29 C30 44.0(2)
C31 O2 C30 O3 -30.0(2)
C31 O2 C30 C33 -144.01(17)
C31 O2 C30 C29 87.66(19)
C32 O3 C30 O2 32.6(2)
C32 O3 C30 C33 149.66(17)
C32 O3 C30 C29 -88.35(19)
C23 C29 C30 O2 66.8(2)
C23 C29 C30 O3 -178.06(15)
C23 C29 C30 C33 -60.3(2)
C30 O2 C31 C32 16.3(2)
C30 O3 C32 C31 -22.4(2)
O2 C31 C32 O3 3.9(2)
O2 C30 C33 C34 -68.2(2)
O3 C30 C33 C34 179.21(16)
C29 C30 C33 C34 60.2(2)
C30 C33 C34 C35 -166.65(18)
C30 C33 C34 C36 75.7(2)
C30 C33 C34 P1 -44.1(2)
